data_4501436
loop_
_publ_author_name
'Samai, Suman'
'Biradha, Kumar'

_publ_section_title
;
 Coordination Polymers of Flexible Bis(benzimidazole) Ligand: Halogen
 Bridging and Metal&#x00B7;&#x00B7;&#x00B7;Arene Interactions
;
_journal_issue 12
_journal_name_full 'Crystal Growth &amp; Design'
_journal_page_first 5723
_journal_paper_doi 10.1021/cg2013254
_journal_volume 11
_journal_year 2011
_chemical_formula_sum 'C32 H40 Cd N6 O9'
_chemical_formula_weight 765.10
_chemical_name_systematic
; 
 ? 
;
_space_group_IT_number 14
_symmetry_cell_setting monoclinic
_symmetry_space_group_name_Hall '-P 2ybc'
_symmetry_space_group_name_H-M 'P 1 21/c 1'
_atom_sites_solution_hydrogens geom
_atom_sites_solution_primary direct
_atom_sites_solution_secondary difmap
_audit_creation_method SHELXL-97
_cell_angle_alpha 90.00
_cell_angle_beta 113.883(8)
_cell_angle_gamma 90.00
_cell_formula_units_Z 4
_cell_length_a 11.102(2)
_cell_length_b 14.458(3)
_cell_length_c 23.518(4)
_cell_measurement_reflns_used 42760
_cell_measurement_temperature 293(2)
_cell_measurement_theta_max 26.00
_cell_measurement_theta_min 1.70
_cell_volume 3451.7(11)
_computing_structure_refinement 'SHELXL-97 (Sheldrick, 1997)'
_computing_structure_solution 'SHELXS-97 (Sheldrick, 1990)'
_diffrn_ambient_temperature 293(2)
_diffrn_measured_fraction_theta_full 0.999
_diffrn_measured_fraction_theta_max 0.999
_diffrn_measurement_device_type 'Bruker CCD APEX 2'
_diffrn_measurement_method hemisphere
_diffrn_radiation_monochromator graphite
_diffrn_radiation_source 'fine-focus sealed tube'
_diffrn_radiation_type MoK\a
_diffrn_radiation_wavelength 0.71073
_diffrn_reflns_av_R_equivalents 0.0835
_diffrn_reflns_av_sigmaI/netI 0.0581
_diffrn_reflns_limit_h_max 13
_diffrn_reflns_limit_h_min -13
_diffrn_reflns_limit_k_max 17
_diffrn_reflns_limit_k_min -17
_diffrn_reflns_limit_l_max 28
_diffrn_reflns_limit_l_min -28
_diffrn_reflns_number 42760
_diffrn_reflns_theta_full 26.00
_diffrn_reflns_theta_max 26.00
_diffrn_reflns_theta_min 1.70
_exptl_absorpt_coefficient_mu 0.693
_exptl_absorpt_correction_T_max 0.914
_exptl_absorpt_correction_T_min 0.868
_exptl_absorpt_correction_type empirical
_exptl_absorpt_process_details sadabs
_exptl_crystal_colour colorless
_exptl_crystal_density_diffrn 1.472
_exptl_crystal_density_meas ?
_exptl_crystal_density_method 'not measured'
_exptl_crystal_description block
_exptl_crystal_F_000 1576
_exptl_crystal_size_max 0.24
_exptl_crystal_size_mid 0.17
_exptl_crystal_size_min 0.13
_refine_diff_density_max 0.968
_refine_diff_density_min -0.692
_refine_diff_density_rms 0.086
_refine_ls_extinction_method none
_refine_ls_goodness_of_fit_ref 1.030
_refine_ls_hydrogen_treatment constr
_refine_ls_matrix_type full
_refine_ls_number_parameters 383
_refine_ls_number_reflns 6777
_refine_ls_number_restraints 10
_refine_ls_restrained_S_all 1.033
_refine_ls_R_factor_all 0.1186
_refine_ls_R_factor_gt 0.0598
_refine_ls_shift/su_max 0.043
_refine_ls_shift/su_mean 0.001
_refine_ls_structure_factor_coef Fsqd
_refine_ls_weighting_details 'calc w=1/[\s^2^(Fo^2^)+(0.1000P)^2^+0.0000P] where P=(Fo^2^+2Fc^2^)/3'
_refine_ls_weighting_scheme calc
_refine_ls_wR_factor_gt 0.1565
_refine_ls_wR_factor_ref 0.1814
_reflns_number_gt 3874
_reflns_number_total 6777
_reflns_threshold_expression >2sigma(I)
_cod_data_source_file cg2013254_si_002.cif
_cod_data_source_block 6
_cod_depositor_comments
;
The following automatic conversions were performed:

'_exptl_crystal_density_meas' value 'not measured' was changed to '?'
- the value is perceived as not measured.

Automatic conversion script
Id: cif_fix_values 3008 2015-01-20 13:52:24Z robertas 
;
_cod_original_sg_symbol_H-M P21/c
_cod_database_code 4501436

loop_
_symmetry_equiv_pos_as_xyz
'x, y, z'
'-x, y+1/2, -z+1/2'
'-x, -y, -z'
'x, -y-1/2, z-1/2'

loop_
_atom_site_label
_atom_site_type_symbol
_atom_site_fract_x
_atom_site_fract_y
_atom_site_fract_z
_atom_site_U_iso_or_equiv
_atom_site_adp_type
_atom_site_occupancy
_atom_site_symmetry_multiplicity
_atom_site_calc_flag
_atom_site_refinement_flags
Cd1 Cd 1.13605(4) 0.25184(3) 0.665945(17) 0.04347(17) Uani 1 1 d .
C1 C 1.5014(6) 0.1129(4) 0.6518(3) 0.0556(16) Uani 1 1 d .
C2 C 1.6202(7) 0.1323(5) 0.6509(3) 0.070(2) Uani 1 1 d .
H2 H 1.6232 0.1709 0.6199 0.084 Uiso 1 1 calc R
C3 C 1.7360(6) 0.0973(5) 0.6938(3) 0.0648(18) Uani 1 1 d .
H3 H 1.8155 0.1129 0.6919 0.078 Uiso 1 1 calc R
C4 C 1.7344(5) 0.0384(4) 0.7403(2) 0.0443(13) Uani 1 1 d .
C5 C 1.6145(6) 0.0188(4) 0.7417(3) 0.0625(17) Uani 1 1 d .
H5 H 1.6112 -0.0201 0.7725 0.075 Uiso 1 1 calc R
C6 C 1.4992(6) 0.0553(5) 0.6985(3) 0.0661(19) Uani 1 1 d .
H6 H 1.4195 0.0412 0.7007 0.079 Uiso 1 1 calc R
C7 C 1.3732(6) 0.1551(5) 0.6037(3) 0.0655(18) Uani 1 1 d .
H7A H 1.3632 0.2174 0.6165 0.079 Uiso 1 1 calc .
H7B H 1.3794 0.1591 0.5638 0.079 Uiso 1 1 calc .
C8 C 1.8614(6) -0.0023(4) 0.7876(3) 0.0496(14) Uani 1 1 d .
H8A H 1.8809 -0.0591 0.7710 0.059 Uiso 1 1 calc .
H8B H 1.9329 0.0407 0.7942 0.059 Uiso 1 1 calc .
N11 N 1.1700(5) 0.1208(3) 0.6210(2) 0.0509(12) Uani 1 1 d .
N12 N 1.2284(6) 0.0148(4) 0.5689(2) 0.0660(16) Uani 1 1 d .
C11 C 1.2559(6) 0.1002(4) 0.5966(3) 0.0565(16) Uani 1 1 d .
C12 C 1.0849(7) 0.0437(4) 0.6095(3) 0.0580(17) Uani 1 1 d .
C13 C 1.1214(7) -0.0222(5) 0.5770(3) 0.0618(18) Uani 1 1 d .
C14 C 1.0586(10) -0.1072(5) 0.5595(3) 0.090(3) Uani 1 1 d .
H14 H 1.0818 -0.1502 0.5363 0.108 Uiso 1 1 calc R
C15 C 0.9593(10) -0.1226(6) 0.5792(4) 0.104(3) Uani 1 1 d .
H15 H 0.9160 -0.1792 0.5703 0.124 Uiso 1 1 calc R
C16 C 0.9214(9) -0.0584(5) 0.6114(4) 0.093(3) Uani 1 1 d .
H16 H 0.8530 -0.0725 0.6232 0.111 Uiso 1 1 calc R
C17 C 0.9828(7) 0.0278(4) 0.6270(3) 0.073(2) Uani 1 1 d .
H17 H 0.9559 0.0720 0.6482 0.087 Uiso 1 1 calc R
C18 C 1.3044(9) -0.0303(6) 0.5375(4) 0.117(3) Uani 1 1 d .
H18A H 1.3728 0.0107 0.5379 0.176 Uiso 1 1 calc R
H18B H 1.2468 -0.0443 0.4953 0.176 Uiso 1 1 calc R
H18C H 1.3430 -0.0864 0.5589 0.176 Uiso 1 1 calc R
N21 N 1.8429(5) 0.0452(3) 0.8860(2) 0.0482(12) Uani 1 1 d .
N22 N 1.8559(4) -0.1062(3) 0.87222(19) 0.0405(10) Uani 1 1 d .
C21 C 1.8550(5) -0.0224(4) 0.8482(2) 0.0416(13) Uani 1 1 d .
C22 C 1.8437(5) -0.0906(4) 0.9290(2) 0.0404(13) Uani 1 1 d .
C23 C 1.8340(5) 0.0032(4) 0.9369(3) 0.0447(14) Uani 1 1 d .
C24 C 1.8216(6) 0.0400(4) 0.9887(3) 0.0599(17) Uani 1 1 d .
H24 H 1.8155 0.1035 0.9935 0.072 Uiso 1 1 calc R
C25 C 1.8187(6) -0.0208(5) 1.0320(3) 0.0676(19) Uani 1 1 d .
H25 H 1.8096 0.0017 1.0671 0.081 Uiso 1 1 calc R
C26 C 1.8291(6) -0.1172(5) 1.0255(3) 0.0607(17) Uani 1 1 d .
H26 H 1.8279 -0.1569 1.0564 0.073 Uiso 1 1 calc R
C27 C 1.8412(6) -0.1528(4) 0.9732(3) 0.0507(14) Uani 1 1 d .
H27 H 1.8473 -0.2162 0.9682 0.061 Uiso 1 1 calc R
C28 C 1.8370(7) 0.1454(4) 0.8742(3) 0.0665(18) Uani 1 1 d .
H28A H 1.8287 0.1775 0.9082 0.100 Uiso 1 1 calc R
H28B H 1.7622 0.1591 0.8364 0.100 Uiso 1 1 calc R
H28C H 1.9161 0.1648 0.8705 0.100 Uiso 1 1 calc R
N100 N 0.8540(5) 0.2473(4) 0.5784(3) 0.0641(16) Uani 1 1 d .
O101 O 0.7340(5) 0.2450(4) 0.5512(3) 0.117(2) Uani 1 1 d .
O102 O 0.9073(5) 0.2526(3) 0.6370(2) 0.0749(14) Uani 1 1 d .
O103 O 0.9262(5) 0.2454(3) 0.5504(2) 0.0721(13) Uani 1 1 d .
N200 N 1.1156(6) 0.2096(5) 0.7814(3) 0.0678(15) Uani 1 1 d .
O201 O 1.0987(6) 0.1911(5) 0.8281(2) 0.112(2) Uani 1 1 d .
O202 O 1.1280(5) 0.1476(4) 0.7470(2) 0.0873(16) Uani 1 1 d .
O203 O 1.1199(6) 0.2899(4) 0.7647(2) 0.0896(16) Uani 1 1 d .
O1W O 1.3635(5) 0.2681(3) 0.7285(2) 0.0744(14) Uani 1 1 d .
O1B O -0.4494(7) 0.1382(5) 0.2000(3) 0.127(2) Uiso 1 1 d D
C1B C -0.3174(15) 0.1548(10) 0.2534(6) 0.193(6) Uiso 1 1 d D
H1B1 H -0.2992 0.2205 0.2599 0.232 Uiso 1 1 calc .
H1B2 H -0.3155 0.1279 0.2916 0.232 Uiso 1 1 calc .
C2B C -0.2304(17) 0.1138(13) 0.2363(8) 0.237(7) Uiso 1 1 d D
H2B1 H -0.1907 0.0619 0.2637 0.285 Uiso 1 1 calc .
H2B2 H -0.1611 0.1571 0.2397 0.285 Uiso 1 1 calc .
C3B C -0.2986(17) 0.0797(12) 0.1693(8) 0.213(7) Uiso 1 1 d D
H3B1 H -0.2840 0.0141 0.1661 0.256 Uiso 1 1 calc .
H3B2 H -0.2689 0.1136 0.1417 0.256 Uiso 1 1 calc .
C4B C -0.4350(18) 0.0991(14) 0.1559(8) 0.253(9) Uiso 1 1 d D
H4B1 H -0.4712 0.1382 0.1193 0.303 Uiso 1 1 calc .
H4B2 H -0.4842 0.0416 0.1466 0.303 Uiso 1 1 calc .
O1A O 1.4948(17) 0.2511(10) 0.8618(7) 0.260(7) Uiso 1 1 d D
C1A C 1.415(2) 0.3136(13) 0.8832(11) 0.280(10) Uiso 1 1 d D
H1A1 H 1.3236 0.3161 0.8537 0.336 Uiso 1 1 calc .
H1A2 H 1.4511 0.3757 0.8913 0.336 Uiso 1 1 calc .
C2A C 1.4295(19) 0.2691(12) 0.9358(10) 0.221(8) Uiso 1 1 d D
H2A1 H 1.3479 0.2710 0.9417 0.265 Uiso 1 1 calc .
H2A2 H 1.4980 0.2983 0.9714 0.265 Uiso 1 1 calc .
C3A C 1.4689(13) 0.1640(10) 0.9292(7) 0.174(5) Uiso 1 1 d D
H3A1 H 1.5524 0.1475 0.9625 0.209 Uiso 1 1 calc .
H3A2 H 1.4015 0.1212 0.9292 0.209 Uiso 1 1 calc .
C4A C 1.478(2) 0.1650(14) 0.8691(9) 0.271(10) Uiso 1 1 d D
H4A1 H 1.5528 0.1287 0.8701 0.325 Uiso 1 1 calc .
H4A2 H 1.3985 0.1418 0.8363 0.325 Uiso 1 1 calc .

loop_
_atom_site_aniso_label
_atom_site_aniso_U_11
_atom_site_aniso_U_22
_atom_site_aniso_U_33
_atom_site_aniso_U_23
_atom_site_aniso_U_13
_atom_site_aniso_U_12
Cd1 0.0581(3) 0.0331(2) 0.0434(3) 0.00095(19) 0.0249(2) -0.0016(2)
C1 0.060(4) 0.064(4) 0.049(4) 0.020(3) 0.029(3) 0.021(3)
C2 0.086(5) 0.072(5) 0.063(4) 0.041(4) 0.043(4) 0.021(4)
C3 0.058(4) 0.078(5) 0.077(5) 0.025(4) 0.046(4) 0.016(4)
C4 0.052(3) 0.042(3) 0.043(3) 0.011(3) 0.024(3) 0.001(3)
C5 0.063(4) 0.067(4) 0.055(4) 0.033(3) 0.021(3) 0.006(3)
C6 0.052(4) 0.085(5) 0.061(4) 0.029(4) 0.022(3) 0.000(3)
C7 0.073(4) 0.076(5) 0.055(4) 0.026(3) 0.033(3) 0.025(4)
C8 0.057(4) 0.040(3) 0.056(4) 0.009(3) 0.028(3) 0.005(3)
N11 0.065(3) 0.044(3) 0.050(3) 0.002(2) 0.029(3) 0.009(2)
N12 0.074(4) 0.069(4) 0.042(3) -0.008(3) 0.010(3) 0.034(3)
C11 0.069(4) 0.055(4) 0.038(3) 0.011(3) 0.014(3) 0.024(3)
C12 0.078(5) 0.042(4) 0.045(4) -0.005(3) 0.015(3) 0.000(3)
C13 0.072(5) 0.053(4) 0.042(4) 0.001(3) 0.004(3) 0.021(4)
C14 0.131(8) 0.042(4) 0.058(5) -0.012(4) -0.002(5) 0.025(5)
C15 0.130(8) 0.049(5) 0.087(6) -0.006(4) -0.002(6) -0.007(5)
C16 0.109(7) 0.060(5) 0.097(6) -0.014(5) 0.031(5) -0.028(5)
C17 0.096(6) 0.046(4) 0.081(5) -0.012(3) 0.042(4) -0.014(4)
C18 0.109(7) 0.149(9) 0.088(6) -0.032(6) 0.033(5) 0.060(6)
N21 0.054(3) 0.029(2) 0.060(3) 0.000(2) 0.021(2) 0.005(2)
N22 0.047(3) 0.034(2) 0.040(3) -0.001(2) 0.017(2) 0.002(2)
C21 0.040(3) 0.037(3) 0.044(3) 0.002(2) 0.013(3) 0.002(2)
C22 0.044(3) 0.036(3) 0.039(3) -0.003(2) 0.015(3) -0.001(2)
C23 0.035(3) 0.047(3) 0.045(3) -0.008(3) 0.008(3) 0.004(2)
C24 0.071(4) 0.051(4) 0.059(4) -0.015(3) 0.029(3) 0.006(3)
C25 0.067(4) 0.086(5) 0.056(4) -0.017(4) 0.030(4) 0.005(4)
C26 0.063(4) 0.073(5) 0.046(4) -0.003(3) 0.022(3) -0.007(3)
C27 0.060(4) 0.049(3) 0.046(3) -0.005(3) 0.024(3) -0.007(3)
C28 0.081(5) 0.033(3) 0.078(5) -0.005(3) 0.026(4) 0.000(3)
N100 0.066(4) 0.061(4) 0.068(4) 0.010(3) 0.029(3) -0.013(3)
O101 0.053(3) 0.187(7) 0.094(4) 0.019(4) 0.013(3) -0.022(4)
O102 0.071(3) 0.098(4) 0.058(3) 0.005(3) 0.029(3) -0.008(3)
O103 0.089(3) 0.061(3) 0.082(3) -0.003(2) 0.050(3) -0.003(2)
N200 0.079(4) 0.080(4) 0.048(3) 0.006(3) 0.029(3) -0.018(3)
O201 0.143(5) 0.149(6) 0.066(3) 0.002(4) 0.063(4) -0.043(4)
O202 0.126(5) 0.071(3) 0.071(3) -0.005(3) 0.046(3) -0.003(3)
O203 0.128(5) 0.073(3) 0.077(3) -0.002(3) 0.051(3) -0.013(3)
O1W 0.058(3) 0.078(4) 0.074(3) 0.010(2) 0.014(2) -0.002(2)

loop_
_atom_type_symbol
_atom_type_description
_atom_type_scat_dispersion_real
_atom_type_scat_dispersion_imag
_atom_type_scat_source
C C 0.0033 0.0016 'International Tables Vol C Tables 4.2.6.8 and 6.1.1.4'
H H 0.0000 0.0000 'International Tables Vol C Tables 4.2.6.8 and 6.1.1.4'
Cd Cd -0.8075 1.2024 'International Tables Vol C Tables 4.2.6.8 and 6.1.1.4'
N N 0.0061 0.0033 'International Tables Vol C Tables 4.2.6.8 and 6.1.1.4'
O O 0.0106 0.0060 'International Tables Vol C Tables 4.2.6.8 and 6.1.1.4'

loop_
_geom_angle_atom_site_label_1
_geom_angle_atom_site_label_2
_geom_angle_atom_site_label_3
_geom_angle
_geom_angle_site_symmetry_1
_geom_angle_site_symmetry_3
N22 Cd1 N11 122.13(17) 2_856 .
N22 Cd1 O102 95.34(15) 2_856 .
N11 Cd1 O102 103.45(17) . .
N22 Cd1 O1W 87.30(15) 2_856 .
N11 Cd1 O1W 92.07(17) . .
O102 Cd1 O1W 159.58(19) . .
N22 Cd1 O203 101.64(18) 2_856 .
N11 Cd1 O203 135.53(18) . .
O102 Cd1 O203 77.82(18) . .
O1W Cd1 O203 81.81(19) . .
N22 Cd1 O202 152.30(17) 2_856 .
N11 Cd1 O202 85.11(16) . .
O102 Cd1 O202 81.54(17) . .
O1W Cd1 O202 86.74(18) . .
O203 Cd1 O202 50.72(16) . .
C2 C1 C6 117.7(6) . .
C2 C1 C7 121.4(5) . .
C6 C1 C7 120.8(6) . .
C1 C2 C3 122.7(6) . .
C1 C2 H2 118.7 . .
C3 C2 H2 118.7 . .
C2 C3 C4 119.9(6) . .
C2 C3 H3 120.0 . .
C4 C3 H3 120.0 . .
C5 C4 C3 117.7(5) . .
C5 C4 C8 121.6(5) . .
C3 C4 C8 120.6(5) . .
C4 C5 C6 121.6(5) . .
C4 C5 H5 119.2 . .
C6 C5 H5 119.2 . .
C5 C6 C1 120.4(6) . .
C5 C6 H6 119.8 . .
C1 C6 H6 119.8 . .
C11 C7 C1 112.3(5) . .
C11 C7 H7A 109.1 . .
C1 C7 H7A 109.1 . .
C11 C7 H7B 109.1 . .
C1 C7 H7B 109.1 . .
H7A C7 H7B 107.9 . .
C21 C8 C4 112.8(5) . .
C21 C8 H8A 109.0 . .
C4 C8 H8A 109.0 . .
C21 C8 H8B 109.0 . .
C4 C8 H8B 109.0 . .
H8A C8 H8B 107.8 . .
C11 N11 C12 106.3(5) . .
C11 N11 Cd1 132.1(4) . .
C12 N11 Cd1 121.4(4) . .
C11 N12 C13 108.7(5) . .
C11 N12 C18 124.9(7) . .
C13 N12 C18 126.4(6) . .
N11 C11 N12 110.3(6) . .
N11 C11 C7 125.8(6) . .
N12 C11 C7 123.6(6) . .
C13 C12 C17 120.9(7) . .
C13 C12 N11 109.0(6) . .
C17 C12 N11 130.0(6) . .
N12 C13 C12 105.6(6) . .
N12 C13 C14 131.0(7) . .
C12 C13 C14 123.3(8) . .
C15 C14 C13 114.7(8) . .
C15 C14 H14 122.7 . .
C13 C14 H14 122.7 . .
C16 C15 C14 123.0(8) . .
C16 C15 H15 118.5 . .
C14 C15 H15 118.5 . .
C15 C16 C17 121.7(8) . .
C15 C16 H16 119.2 . .
C17 C16 H16 119.2 . .
C12 C17 C16 116.4(7) . .
C12 C17 H17 121.8 . .
C16 C17 H17 121.8 . .
N12 C18 H18A 109.5 . .
N12 C18 H18B 109.5 . .
H18A C18 H18B 109.5 . .
N12 C18 H18C 109.5 . .
H18A C18 H18C 109.5 . .
H18B C18 H18C 109.5 . .
C21 N21 C23 108.0(4) . .
C21 N21 C28 126.4(5) . .
C23 N21 C28 125.6(5) . .
C21 N22 C22 105.4(4) . .
C21 N22 Cd1 130.7(3) . 2_846
C22 N22 Cd1 123.8(3) . 2_846
N22 C21 N21 111.2(5) . .
N22 C21 C8 126.0(5) . .
N21 C21 C8 122.8(5) . .
C23 C22 C27 120.7(5) . .
C23 C22 N22 109.2(5) . .
C27 C22 N22 130.2(5) . .
C22 C23 N21 106.2(5) . .
C22 C23 C24 122.6(6) . .
N21 C23 C24 131.3(5) . .
C25 C24 C23 116.8(6) . .
C25 C24 H24 121.6 . .
C23 C24 H24 121.6 . .
C24 C25 C26 122.1(6) . .
C24 C25 H25 118.9 . .
C26 C25 H25 118.9 . .
C27 C26 C25 120.2(6) . .
C27 C26 H26 119.9 . .
C25 C26 H26 119.9 . .
C26 C27 C22 117.6(6) . .
C26 C27 H27 121.2 . .
C22 C27 H27 121.2 . .
N21 C28 H28A 109.5 . .
N21 C28 H28B 109.5 . .
H28A C28 H28B 109.5 . .
N21 C28 H28C 109.5 . .
H28A C28 H28C 109.5 . .
H28B C28 H28C 109.5 . .
O103 N100 O101 121.9(6) . .
O103 N100 O102 117.9(6) . .
O101 N100 O102 120.2(6) . .
N100 O102 Cd1 106.8(4) . .
O201 N200 O203 122.4(7) . .
O201 N200 O202 121.6(7) . .
O203 N200 O202 116.1(5) . .
N200 O202 Cd1 96.3(4) . .
N200 O203 Cd1 96.8(4) . .
C4B O1B C1B 110.8(11) . .
C2B C1B O1B 104.8(12) . .
C2B C1B H1B1 110.8 . .
O1B C1B H1B1 110.8 . .
C2B C1B H1B2 110.8 . .
O1B C1B H1B2 110.8 . .
H1B1 C1B H1B2 108.9 . .
C1B C2B C3B 109.9(15) . .
C1B C2B H2B1 109.7 . .
C3B C2B H2B1 109.7 . .
C1B C2B H2B2 109.7 . .
C3B C2B H2B2 109.7 . .
H2B1 C2B H2B2 108.2 . .
C2B C3B C4B 101.5(14) . .
C2B C3B H3B1 111.5 . .
C4B C3B H3B1 111.5 . .
C2B C3B H3B2 111.5 . .
C4B C3B H3B2 111.5 . .
H3B1 C3B H3B2 109.3 . .
O1B C4B C3B 112.5(15) . .
O1B C4B H4B1 109.1 . .
C3B C4B H4B1 109.1 . .
O1B C4B H4B2 109.1 . .
C3B C4B H4B2 109.1 . .
H4B1 C4B H4B2 107.8 . .
C4A O1A C1A 114.2(16) . .
O1A C1A C2A 98.9(15) . .
O1A C1A H1A1 111.9 . .
C2A C1A H1A1 112.1 . .
O1A C1A H1A2 111.9 . .
C2A C1A H1A2 112.0 . .
H1A1 C1A H1A2 109.7 . .
C1A C2A C3A 107.4(14) . .
C1A C2A H2A1 110.2 . .
C3A C2A H2A1 110.3 . .
C1A C2A H2A2 110.2 . .
C3A C2A H2A2 110.3 . .
H2A1 C2A H2A2 108.5 . .
C4A C3A C2A 102.3(12) . .
C4A C3A H3A1 111.3 . .
C2A C3A H3A1 111.3 . .
C4A C3A H3A2 111.3 . .
C2A C3A H3A2 111.3 . .
H3A1 C3A H3A2 109.2 . .
O1A C4A C3A 102.0(15) . .
O1A C4A H4A1 111.4 . .
C3A C4A H4A1 111.3 . .
O1A C4A H4A2 111.4 . .
C3A C4A H4A2 111.3 . .
H4A1 C4A H4A2 109.2 . .

loop_
_geom_bond_atom_site_label_1
_geom_bond_atom_site_label_2
_geom_bond_distance
_geom_bond_site_symmetry_2
Cd1 N22 2.256(4) 2_856
Cd1 N11 2.275(5) .
Cd1 O102 2.348(5) .
Cd1 O1W 2.364(5) .
Cd1 O203 2.462(5) .
Cd1 O202 2.460(5) .
C1 C2 1.357(8) .
C1 C6 1.387(7) .
C1 C7 1.541(8) .
C2 C3 1.370(8) .
C2 H2 0.9300 .
C3 C4 1.391(7) .
C3 H3 0.9300 .
C4 C5 1.374(8) .
C4 C8 1.517(8) .
C5 C6 1.377(8) .
C5 H5 0.9300 .
C6 H6 0.9300 .
C7 C11 1.477(9) .
C7 H7A 0.9700 .
C7 H7B 0.9700 .
C8 C21 1.485(7) .
C8 H8A 0.9700 .
C8 H8B 0.9700 .
N11 C11 1.329(7) .
N11 C12 1.415(8) .
N12 C11 1.372(8) .
N12 C13 1.385(9) .
N12 C18 1.479(8) .
C12 C13 1.381(8) .
C12 C17 1.374(9) .
C13 C14 1.390(10) .
C14 C15 1.377(11) .
C14 H14 0.9300 .
C15 C16 1.367(11) .
C15 H15 0.9300 .
C16 C17 1.396(9) .
C16 H16 0.9300 .
C17 H17 0.9300 .
C18 H18A 0.9600 .
C18 H18B 0.9600 .
C18 H18C 0.9600 .
N21 C21 1.363(6) .
N21 C23 1.382(7) .
N21 C28 1.470(6) .
N22 C21 1.336(6) .
N22 C22 1.413(6) .
N22 Cd1 2.256(4) 2_846
C22 C23 1.378(7) .
C22 C27 1.385(7) .
C23 C24 1.387(7) .
C24 C25 1.355(8) .
C24 H24 0.9300 .
C25 C26 1.412(9) .
C25 H25 0.9300 .
C26 C27 1.389(7) .
C26 H26 0.9300 .
C27 H27 0.9300 .
C28 H28A 0.9600 .
C28 H28B 0.9600 .
C28 H28C 0.9600 .
N100 O103 1.227(7) .
N100 O101 1.222(7) .
N100 O102 1.264(7) .
N200 O201 1.217(6) .
N200 O203 1.233(8) .
N200 O202 1.252(7) .
O1B C4B 1.247(16) .
O1B C1B 1.515(14) .
C1B C2B 1.327(16) .
C1B H1B1 0.9699 .
C1B H1B2 0.9700 .
C2B C3B 1.528(16) .
C2B H2B1 0.9700 .
C2B H2B2 0.9701 .
C3B C4B 1.444(18) .
C3B H3B1 0.9700 .
C3B H3B2 0.9700 .
C4B H4B1 0.9700 .
C4B H4B2 0.9700 .
O1A C4A 1.280(17) .
O1A C1A 1.488(17) .
C1A C2A 1.346(18) .
C1A H1A1 0.9697 .
C1A H1A2 0.9700 .
C2A C3A 1.607(15) .
C2A H2A1 0.9700 .
C2A H2A2 0.9699 .
C3A C4A 1.461(17) .
C3A H3A1 0.9700 .
C3A H3A2 0.9699 .
C4A H4A1 0.9700 .
C4A H4A2 0.9703 .
